data_4323261
loop_
_publ_author_name
'Kevin D. John'
'Vincent M. Miskowski'
'Michael A. Vance'
'Richard F. Dallinger'
'Louis C. Wang'
'Steven J. Geib'
'Michael D. Hopkins'

_publ_section_title
;
 Molecular Structures, Vibrational Spectroscopy, and Normal-Mode Analysis
 of M2(C\\tbCR)4(PMe3)4 Dimetallatetraynes. Observation of Strongly Mixed
 Metal-Metal and Metal-Ligand Vibrational Modes
;
_journal_name_full 'Inorganic Chemistry'
_journal_page_first 6858
_journal_page_last 6873
_journal_paper_doi 10.1021/ic980866u
_journal_volume 37
_journal_year 1998
_chemical_formula_sum 'C24 H48 P4 W2'
_chemical_formula_weight 828.20
_chemical_name_systematic
; 
 ? 
;
_space_group_IT_number 2
_symmetry_cell_setting triclinic
_symmetry_space_group_name_Hall '-P 1'
_symmetry_space_group_name_H-M 'P -1'
_atom_sites_solution_hydrogens geom
_atom_sites_solution_primary direct
_atom_sites_solution_secondary difmap
_audit_creation_method SHELXL
_cell_angle_alpha 109.61(2)
_cell_angle_beta 92.43(2)
_cell_angle_gamma 91.10(2)
_cell_formula_units_Z 4
_cell_length_a 11.682(2)
_cell_length_b 16.294(4)
_cell_length_c 18.674(5)
_cell_measurement_reflns_used 25
_cell_measurement_temperature 208(2)
_cell_measurement_theta_max 12.5
_cell_measurement_theta_min 10
_cell_volume 3343.2(14)
_computing_data_collection 'Siemens P3/PC'
_computing_structure_refinement 'SHELXL-93 (Sheldrick, 1993)'
_computing_structure_solution 'SHELXS-86 (Sheldrick, 1990)'
_diffrn_ambient_temperature 208(2)
_diffrn_measurement_device 'Siemens P3'
_diffrn_measurement_method 'omega scans'
_diffrn_radiation_monochromator graphite
_diffrn_radiation_source 'fine-focus sealed tube'
_diffrn_radiation_type MoK\a
_diffrn_radiation_wavelength 0.71073
_diffrn_reflns_av_R_equivalents 0.0221
_diffrn_reflns_av_sigmaI/netI 0.0528
_diffrn_reflns_limit_h_max 13
_diffrn_reflns_limit_h_min 0
_diffrn_reflns_limit_k_max 19
_diffrn_reflns_limit_k_min -19
_diffrn_reflns_limit_l_max 22
_diffrn_reflns_limit_l_min -22
_diffrn_reflns_number 12315
_diffrn_reflns_theta_max 25.00
_diffrn_reflns_theta_min 2.04
_diffrn_standards_decay_% 'ca. 10%'
_diffrn_standards_interval_count 200
_diffrn_standards_number 3
_exptl_absorpt_coefficient_mu 7.076
_exptl_absorpt_correction_type psi-scan
_exptl_crystal_colour dark_blue
_exptl_crystal_density_diffrn 1.645
_exptl_crystal_density_meas ?
_exptl_crystal_density_method N/A
_exptl_crystal_F_000 1600
_exptl_crystal_size_max 0.39
_exptl_crystal_size_mid 0.24
_exptl_crystal_size_min 0.22
_refine_diff_density_max 1.217
_refine_diff_density_min -1.033
_refine_diff_density_rms 0.139
_refine_ls_extinction_coef 0.00004(3)
_refine_ls_extinction_expression Fc^*^=kFc[1+0.001xFc^2^\l^3^/sin(2\q)]^-1/4^
_refine_ls_extinction_method SHELXL
_refine_ls_goodness_of_fit_all 1.021
_refine_ls_goodness_of_fit_obs 1.050
_refine_ls_matrix_type full
_refine_ls_number_parameters 550
_refine_ls_number_reflns 11377
_refine_ls_number_restraints 0
_refine_ls_restrained_S_all 1.066
_refine_ls_restrained_S_obs 1.050
_refine_ls_R_factor_all 0.0745
_refine_ls_R_factor_obs 0.0409
_refine_ls_shift/esd_max 0.195
_refine_ls_shift/esd_mean 0.003
_refine_ls_structure_factor_coef Fsqd
_refine_ls_weighting_details 'w=1/[\s^2^(Fo^2^)+(0.0467P)^2^+0.0000P] where P=(Fo^2^+2Fc^2^)/3'
_refine_ls_weighting_scheme calc
_refine_ls_wR_factor_all 0.1012
_refine_ls_wR_factor_obs 0.0832
_reflns_number_observed 8071
_reflns_number_total 11378
_reflns_observed_criterion >2sigma(I)
_cod_data_source_file ic980866u_4.cif
_cod_data_source_block W2(CCMe)4(PMe3)4
_cod_depositor_comments
;
The following automatic conversions were performed:

'_exptl_crystal_density_meas' value 'N/A' was changed to '?' - the
value is perceived as not measured.

Automatic conversion script
Id: cif_fix_values 3008 2015-01-20 13:52:24Z robertas 

The following automatic conversions were performed:

'_refine_ls_weighting_scheme' value 'calc
w=1/[\s^2^(Fo^2^)+(0.0467P)^2^+0.0000P] where P=(Fo^2^+2Fc^2^)/3' was
changed to 'calc'. New tag '_refine_ls_weighting_details' was
created. The value of the new tag was set to
'w=1/[\s^2^(Fo^2^)+(0.0467P)^2^+0.0000P] where P=(Fo^2^+2Fc^2^)/3'.

Automatic conversion script
Id: cif_fix_values 3143 2015-03-26 13:38:13Z robertas 
;
_cod_original_cell_volume 3343.2(13)
_cod_database_code 4323261

loop_
_symmetry_equiv_pos_as_xyz
'x, y, z'
'-x, -y, -z'

loop_
_atom_site_aniso_label
_atom_site_aniso_U_11
_atom_site_aniso_U_22
_atom_site_aniso_U_33
_atom_site_aniso_U_23
_atom_site_aniso_U_13
_atom_site_aniso_U_12
W1 0.0381(3) 0.0292(2) 0.0440(2) 0.01304(15) -0.0023(2) 0.0001(2)
W2 0.0373(2) 0.0303(2) 0.0454(2) 0.0105(2) 0.0007(2) 0.0001(2)
P1 0.044(2) 0.0385(13) 0.0538(15) 0.0152(11) -0.0076(12) 0.0011(12)
P2 0.041(2) 0.0368(12) 0.0474(13) 0.0084(10) -0.0019(12) 0.0049(11)
P3 0.052(2) 0.0451(14) 0.0533(15) 0.0197(12) 0.0029(13) -0.0012(13)
P4 0.048(2) 0.0306(12) 0.063(2) 0.0114(11) 0.0046(13) 0.0011(12)
C1 0.047(7) 0.032(5) 0.052(6) 0.009(4) -0.005(5) 0.001(4)
C2 0.058(7) 0.040(5) 0.042(5) 0.006(4) 0.004(5) 0.005(5)
C3 0.053(7) 0.033(5) 0.055(6) 0.023(4) -0.004(5) 0.007(4)
C4 0.054(7) 0.055(6) 0.065(7) 0.032(5) -0.004(5) -0.004(5)
C5 0.063(8) 0.040(5) 0.039(5) 0.009(4) 0.006(5) 0.006(5)
C6 0.040(7) 0.076(7) 0.047(6) 0.010(5) -0.003(5) -0.008(6)
C7 0.037(6) 0.040(5) 0.059(6) 0.014(4) 0.007(5) 0.003(5)
C8 0.057(8) 0.053(6) 0.062(7) 0.014(5) 0.007(6) 0.007(6)
C9 0.091(10) 0.045(6) 0.080(8) 0.021(6) 0.008(7) -0.006(6)
C10 0.106(12) 0.117(11) 0.076(8) 0.061(8) -0.004(8) -0.017(9)
C11 0.061(9) 0.161(14) 0.067(8) 0.014(9) -0.016(7) -0.019(9)
C12 0.059(10) 0.134(13) 0.117(12) 0.020(10) 0.013(8) 0.038(9)
C13 0.074(9) 0.059(6) 0.054(6) 0.007(5) -0.007(6) 0.012(6)
C14 0.049(7) 0.067(7) 0.091(8) 0.034(6) -0.013(6) -0.010(6)
C15 0.047(7) 0.055(6) 0.076(7) 0.024(5) -0.002(6) 0.011(5)
C16 0.035(7) 0.053(6) 0.093(8) 0.009(6) 0.007(6) 0.003(5)
C17 0.073(8) 0.055(6) 0.048(6) 0.015(5) 0.012(5) 0.028(6)
C18 0.064(8) 0.051(6) 0.048(6) 0.003(5) -0.002(5) 0.011(5)
C19 0.081(9) 0.075(8) 0.056(7) 0.017(6) 0.020(6) 0.011(7)
C20 0.055(8) 0.078(8) 0.096(9) 0.050(7) -0.010(7) -0.018(6)
C21 0.067(8) 0.055(6) 0.062(6) 0.028(5) -0.002(6) 0.011(6)
C22 0.059(8) 0.047(6) 0.103(9) 0.020(6) 0.025(7) -0.012(6)
C23 0.080(9) 0.038(5) 0.098(9) 0.035(6) -0.003(7) 0.010(6)
C24 0.099(11) 0.039(6) 0.088(9) 0.005(6) 0.008(8) 0.003(6)
W1' 0.0434(3) 0.0326(2) 0.0334(2) 0.00789(15) 0.0017(2) 0.0048(2)
W2' 0.0483(3) 0.0318(2) 0.0325(2) 0.00725(14) -0.0016(2) 0.0017(2)
P1' 0.060(2) 0.0458(14) 0.0399(13) 0.0126(11) 0.0119(13) 0.0141(13)
P2' 0.045(2) 0.0291(11) 0.0457(13) 0.0045(10) 0.0007(11) 0.0021(11)
P3' 0.059(2) 0.0439(14) 0.0415(13) 0.0101(11) -0.0093(13) -0.0023(13)
P4' 0.060(2) 0.0408(13) 0.0374(12) 0.0130(10) 0.0013(12) 0.0061(12)
C1' 0.065(7) 0.039(5) 0.035(5) 0.008(4) 0.009(5) 0.000(5)
C2' 0.071(8) 0.049(6) 0.049(6) 0.016(5) 0.004(5) 0.001(5)
C3' 0.039(6) 0.049(5) 0.046(5) 0.017(4) 0.003(5) 0.004(5)
C4' 0.057(8) 0.069(7) 0.085(8) 0.039(6) -0.009(7) -0.001(6)
C5' 0.048(7) 0.041(5) 0.048(6) 0.013(4) -0.006(5) -0.012(5)
C6' 0.060(8) 0.041(5) 0.059(6) 0.015(5) 0.006(6) 0.003(5)
C7' 0.075(8) 0.037(5) 0.042(5) 0.009(4) -0.001(5) 0.005(5)
C8' 0.056(7) 0.038(5) 0.050(6) 0.007(4) 0.000(5) 0.004(5)
C9' 0.141(13) 0.086(9) 0.056(7) 0.034(6) -0.010(8) 0.016(9)
C10' 0.095(13) 0.213(19) 0.166(17) 0.111(15) -0.066(12) -0.059(13)
C11' 0.067(9) 0.069(7) 0.068(7) 0.016(6) 0.018(6) 0.011(6)
C12' 0.122(12) 0.052(7) 0.076(8) 0.000(6) 0.011(8) 0.017(7)
C13' 0.085(10) 0.076(8) 0.063(7) 0.030(6) 0.029(7) 0.009(7)
C14' 0.062(8) 0.070(7) 0.066(7) 0.023(6) 0.022(6) 0.035(6)
C15' 0.078(9) 0.072(7) 0.052(6) 0.015(5) 0.019(6) 0.016(7)
C16' 0.056(7) 0.047(6) 0.054(6) 0.004(5) 0.003(5) 0.010(5)
C17' 0.069(8) 0.055(6) 0.044(6) -0.002(5) 0.000(5) 0.019(6)
C18' 0.073(9) 0.046(6) 0.089(8) 0.008(6) 0.006(7) -0.006(6)
C19' 0.105(11) 0.087(9) 0.075(8) 0.034(7) -0.032(8) -0.036(8)
C20' 0.072(9) 0.083(8) 0.051(6) 0.017(6) -0.015(6) 0.004(7)
C21' 0.061(8) 0.066(7) 0.071(7) 0.012(6) -0.025(6) 0.005(6)
C22' 0.070(8) 0.070(7) 0.036(5) 0.011(5) -0.002(5) 0.019(6)
C23' 0.076(8) 0.059(6) 0.050(6) 0.024(5) 0.003(6) 0.020(6)
C24' 0.092(10) 0.071(7) 0.066(7) 0.031(6) -0.005(7) -0.005(7)

loop_
_atom_site_label
_atom_site_type_symbol
_atom_site_fract_x
_atom_site_fract_y
_atom_site_fract_z
_atom_site_U_iso_or_equiv
_atom_site_thermal_displace_type
_atom_site_occupancy
_atom_site_calc_flag
_atom_site_refinement_flags
_atom_site_disorder_group
W1 W 0.22760(3) 0.42597(2) 0.18168(2) 0.03708(11) Uani 1 d . .
W2 W 0.20195(3) 0.51475(2) 0.30274(2) 0.03830(11) Uani 1 d . .
P1 P 0.0293(2) 0.4177(2) 0.12296(14) 0.0457(6) Uani 1 d . .
P2 P 0.4360(2) 0.39885(15) 0.19246(14) 0.0432(6) Uani 1 d . .
P3 P 0.1512(2) 0.4072(2) 0.36501(15) 0.0495(7) Uani 1 d . .
P4 P 0.2407(2) 0.66173(15) 0.2944(2) 0.0482(7) Uani 1 d . .
C1 C 0.1988(8) 0.2946(5) 0.1715(5) 0.045(2) Uani 1 d . .
C2 C 0.1889(9) 0.2178(6) 0.1602(5) 0.048(2) Uani 1 d . .
C3 C 0.2765(9) 0.4989(5) 0.1128(5) 0.045(2) Uani 1 d . .
C4 C 0.3086(9) 0.5307(6) 0.0673(6) 0.056(3) Uani 1 d . .
C5 C 0.3608(9) 0.5390(6) 0.3689(5) 0.048(2) Uani 1 d . .
C6 C 0.4433(9) 0.5608(7) 0.4131(6) 0.057(3) Uani 1 d . .
C7 C 0.0275(9) 0.5497(6) 0.3132(5) 0.046(2) Uani 1 d . .
C8 C -0.0691(10) 0.5732(6) 0.3239(6) 0.058(3) Uani 1 d . .
C9 C 0.1789(11) 0.1227(6) 0.1479(6) 0.072(3) Uani 1 d . .
H9A H 0.1443(61) 0.0926(9) 0.0982(18) 0.108 Uiso 1 calc R .
H9B H 0.1322(55) 0.1133(7) 0.1857(28) 0.108 Uiso 1 calc R .
H9C H 0.2538(13) 0.1009(12) 0.1520(43) 0.108 Uiso 1 calc R .
C10 C 0.3515(12) 0.5731(9) 0.0143(7) 0.093(4) Uani 1 d . .
H10A H 0.4316(22) 0.5885(55) 0.0262(35) 0.139 Uiso 1 calc R .
H10B H 0.3097(55) 0.6248(34) 0.0195(38) 0.139 Uiso 1 calc R .
H10C H 0.3411(74) 0.5336(23) -0.0370(8) 0.139 Uiso 1 calc R .
C11 C 0.5462(11) 0.5903(10) 0.4644(7) 0.104(5) Uani 1 d . .
H11A H 0.6004(36) 0.5447(25) 0.4530(38) 0.156 Uiso 1 calc R .
H11B H 0.5253(17) 0.6044(62) 0.5162(7) 0.156 Uiso 1 calc R .
H11C H 0.5801(48) 0.6410(39) 0.4574(40) 0.156 Uiso 1 calc R .
C12 C -0.1897(11) 0.5994(9) 0.3347(8) 0.108(5) Uani 1 d . .
H12A H -0.1932(16) 0.6495(43) 0.3799(34) 0.163 Uiso 1 calc R .
H12B H -0.2354(20) 0.5522(26) 0.3398(59) 0.163 Uiso 1 calc R .
H12C H -0.2186(30) 0.6135(65) 0.2916(28) 0.163 Uiso 1 calc R .
C13 C 0.0328(10) 0.3504(6) 0.0233(5) 0.065(3) Uani 1 d . .
H13A H 0.0925(10) 0.3723(6) 0.0000(5) 0.098 Uiso 1 calc R .
H13B H -0.0396(10) 0.3521(6) -0.0023(5) 0.098 Uiso 1 calc R .
H13C H 0.0476(10) 0.2914(6) 0.0196(5) 0.098 Uiso 1 calc R .
C14 C -0.0864(9) 0.3663(7) 0.1552(6) 0.068(3) Uani 1 d . .
H14A H -0.0613(9) 0.3127(7) 0.1604(6) 0.102 Uiso 1 calc R .
H14B H -0.1505(9) 0.3543(7) 0.1188(6) 0.102 Uiso 1 calc R .
H14C H -0.1091(9) 0.4044(7) 0.2035(6) 0.102 Uiso 1 calc R .
C15 C -0.0361(9) 0.5153(6) 0.1174(6) 0.059(3) Uani 1 d . .
H15A H 0.0184(9) 0.5487(6) 0.1005(6) 0.088 Uiso 1 calc R .
H15B H -0.0601(9) 0.5495(6) 0.1667(6) 0.088 Uiso 1 calc R .
H15C H -0.1015(9) 0.4994(6) 0.0820(6) 0.088 Uiso 1 calc R .
C16 C 0.5406(9) 0.4874(6) 0.2077(6) 0.064(3) Uani 1 d . .
H16A H 0.5213(9) 0.5194(6) 0.1743(6) 0.096 Uiso 1 calc R .
H16B H 0.6153(9) 0.4641(6) 0.1972(6) 0.096 Uiso 1 calc R .
H16C H 0.5407(9) 0.5255(6) 0.2596(6) 0.096 Uiso 1 calc R .
C17 C 0.4881(10) 0.3482(6) 0.2598(5) 0.059(3) Uani 1 d . .
H17A H 0.4383(10) 0.2995(6) 0.2567(5) 0.088 Uiso 1 calc R .
H17B H 0.4895(10) 0.3899(6) 0.3104(5) 0.088 Uiso 1 calc R .
H17C H 0.5641(10) 0.3285(6) 0.2480(5) 0.088 Uiso 1 calc R .
C18 C 0.4772(9) 0.3223(6) 0.1022(5) 0.057(3) Uani 1 d . .
H18A H 0.4534(9) 0.3429(6) 0.0616(5) 0.086 Uiso 1 calc R .
H18B H 0.4411(9) 0.2662(6) 0.0941(5) 0.086 Uiso 1 calc R .
H18C H 0.5590(9) 0.3172(6) 0.1033(5) 0.086 Uiso 1 calc R .
C19 C 0.1452(11) 0.4683(7) 0.4673(6) 0.071(3) Uani 1 d . .
H19A H 0.2161(11) 0.5008(7) 0.4857(6) 0.107 Uiso 1 calc R .
H19B H 0.1332(11) 0.4283(7) 0.4943(6) 0.107 Uiso 1 calc R .
H19C H 0.0832(11) 0.5077(7) 0.4753(6) 0.107 Uiso 1 calc R .
C20 C 0.0112(9) 0.3501(7) 0.3404(7) 0.072(3) Uani 1 d . .
H20A H -0.0461(9) 0.3905(7) 0.3377(7) 0.108 Uiso 1 calc R .
H20B H -0.0069(9) 0.3252(7) 0.3785(7) 0.108 Uiso 1 calc R .
H20C H 0.0133(9) 0.3046(7) 0.2919(7) 0.108 Uiso 1 calc R .
C21 C 0.2457(9) 0.3195(6) 0.3669(6) 0.059(3) Uani 1 d . .
H21A H 0.3231(9) 0.3424(6) 0.3796(6) 0.089 Uiso 1 calc R .
H21B H 0.2420(9) 0.2747(6) 0.3178(6) 0.089 Uiso 1 calc R .
H21C H 0.2217(9) 0.2954(6) 0.4045(6) 0.089 Uiso 1 calc R .
C22 C 0.3854(9) 0.6922(6) 0.2749(7) 0.071(3) Uani 1 d . .
H22A H 0.4410(9) 0.6752(6) 0.3061(7) 0.106 Uiso 1 calc R .
H22B H 0.3916(9) 0.7541(6) 0.2862(7) 0.106 Uiso 1 calc R .
H22C H 0.3992(9) 0.6632(6) 0.2222(7) 0.106 Uiso 1 calc R .
C23 C 0.1515(10) 0.6989(6) 0.2310(6) 0.069(3) Uani 1 d . .
H23A H 0.1570(10) 0.6603(6) 0.1796(6) 0.104 Uiso 1 calc R .
H23B H 0.1766(10) 0.7567(6) 0.2346(6) 0.104 Uiso 1 calc R .
H23C H 0.0733(10) 0.6996(6) 0.2450(6) 0.104 Uiso 1 calc R .
C24 C 0.2187(11) 0.7419(6) 0.3867(6) 0.079(4) Uani 1 d . .
H24A H 0.2631(11) 0.7279(6) 0.4252(6) 0.119 Uiso 1 calc R .
H24B H 0.1389(11) 0.7416(6) 0.3971(6) 0.119 Uiso 1 calc R .
H24C H 0.2423(11) 0.7987(6) 0.3867(6) 0.119 Uiso 1 calc R .
W1' W 0.64534(3) 0.92575(2) 0.25900(2) 0.03726(11) Uani 1 d . .
W2' W 0.77330(3) 1.02495(2) 0.24353(2) 0.03856(11) Uani 1 d . .
P1' P 0.5160(3) 1.0229(2) 0.35088(13) 0.0487(7) Uani 1 d . .
P2' P 0.7187(2) 0.78945(14) 0.16933(13) 0.0420(6) Uani 1 d . .
P3' P 0.9271(3) 1.0296(2) 0.34189(14) 0.0496(7) Uani 1 d . .
P4' P 0.6747(2) 1.0625(2) 0.13902(13) 0.0461(6) Uani 1 d . .
C1' C 0.7028(9) 0.8839(6) 0.3505(5) 0.047(2) Uani 1 d . .
C2' C 0.7265(10) 0.8575(6) 0.4004(6) 0.057(3) Uani 1 d . .
C3' C 0.5008(9) 0.9027(6) 0.1809(5) 0.044(2) Uani 1 d . .
C4' C 0.4124(11) 0.8809(7) 0.1450(7) 0.067(3) Uani 1 d . .
C5' C 0.8909(9) 0.9634(6) 0.1590(5) 0.047(2) Uani 1 d . .
C6' C 0.9506(9) 0.9368(6) 0.1063(6) 0.053(3) Uani 1 d . .
C7' C 0.7348(10) 1.1523(6) 0.3156(5) 0.053(3) Uani 1 d . .
C8' C 0.7248(9) 1.2254(6) 0.3543(5) 0.050(3) Uani 1 d . .
C9' C 0.7617(13) 0.8286(8) 0.4657(6) 0.092(4) Uani 1 d . .
H9'1 H 0.8292(47) 0.7950(52) 0.4539(22) 0.138 Uiso 1 calc R .
H9'2 H 0.7008(32) 0.7935(50) 0.4748(34) 0.138 Uiso 1 calc R .
H9'3 H 0.7776(78) 0.8787(8) 0.5103(14) 0.138 Uiso 1 calc R .
C10' C 0.3046(13) 0.8504(12) 0.0967(10) 0.149(7) Uani 1 d . .
H10D H 0.2982(64) 0.8798(71) 0.0599(55) 0.223 Uiso 1 calc R .
H10E H 0.2400(15) 0.8632(84) 0.1282(15) 0.223 Uiso 1 calc R .
H10F H 0.3064(54) 0.7887(20) 0.0707(63) 0.223 Uiso 1 calc R .
C11' C 1.0209(10) 0.9014(7) 0.0394(6) 0.069(3) Uani 1 d . .
H11D H 1.0771(42) 0.9449(18) 0.0387(24) 0.104 Uiso 1 calc R .
H11E H 0.9724(13) 0.8856(45) -0.0063(6) 0.104 Uiso 1 calc R .
H11F H 1.0589(51) 0.8509(30) 0.0424(22) 0.104 Uiso 1 calc R .
C12' C 0.7105(12) 1.3171(7) 0.4052(7) 0.088(4) Uani 1 d . .
H12D H 0.7416(71) 1.3567(7) 0.3822(25) 0.132 Uiso 1 calc R .
H12E H 0.7501(65) 1.3263(19) 0.4535(19) 0.132 Uiso 1 calc R .
H12F H 0.6304(13) 1.3272(19) 0.4125(42) 0.132 Uiso 1 calc R .
C13' C 0.4005(10) 0.9536(7) 0.3661(6) 0.072(3) Uani 1 d . .
H13D H 0.4330(10) 0.9071(7) 0.3800(6) 0.109 Uiso 1 calc R .
H13E H 0.3533(10) 0.9296(7) 0.3200(6) 0.109 Uiso 1 calc R .
H13F H 0.3547(10) 0.9878(7) 0.4061(6) 0.109 Uiso 1 calc R .
C14' C 0.4345(9) 1.1037(7) 0.3258(6) 0.065(3) Uani 1 d . .
H14D H 0.4011(9) 1.0782(7) 0.2750(6) 0.097 Uiso 1 calc R .
H14E H 0.4844(9) 1.1522(7) 0.3283(6) 0.097 Uiso 1 calc R .
H14F H 0.3748(9) 1.1235(7) 0.3607(6) 0.097 Uiso 1 calc R .
C15' C 0.5722(10) 1.0818(7) 0.4474(5) 0.068(3) Uani 1 d . .
H15D H 0.6172(10) 1.0438(7) 0.4658(5) 0.102 Uiso 1 calc R .
H15E H 0.5097(10) 1.1021(7) 0.4798(5) 0.102 Uiso 1 calc R .
H15F H 0.6193(10) 1.1308(7) 0.4473(5) 0.102 Uiso 1 calc R .
C16' C 0.8624(9) 0.7563(6) 0.1842(5) 0.055(3) Uani 1 d . .
H16D H 0.8761(9) 0.7627(6) 0.2369(5) 0.083 Uiso 1 calc R .
H16E H 0.9171(9) 0.7922(6) 0.1702(5) 0.083 Uiso 1 calc R .
H16F H 0.8703(9) 0.6964(6) 0.1535(5) 0.083 Uiso 1 calc R .
C17' C 0.7090(9) 0.7730(6) 0.0681(5) 0.061(3) Uani 1 d . .
H17D H 0.6347(9) 0.7891(6) 0.0543(5) 0.091 Uiso 1 calc R .
H17E H 0.7201(9) 0.7128(6) 0.0398(5) 0.091 Uiso 1 calc R .
H17F H 0.7669(9) 0.8086(6) 0.0565(5) 0.091 Uiso 1 calc R .
C18' C 0.6312(10) 0.6972(6) 0.1735(7) 0.073(3) Uani 1 d . .
H18D H 0.5516(10) 0.7077(6) 0.1662(7) 0.110 Uiso 1 calc R .
H18E H 0.6442(10) 0.6905(6) 0.2223(7) 0.110 Uiso 1 calc R .
H18F H 0.6517(10) 0.6451(6) 0.1342(7) 0.110 Uiso 1 calc R .
C19' C 1.0412(11) 1.1055(8) 0.3364(7) 0.089(4) Uani 1 d . .
H19D H 1.0089(11) 1.1601(8) 0.3390(7) 0.133 Uiso 1 calc R .
H19E H 1.0779(11) 1.0816(8) 0.2892(7) 0.133 Uiso 1 calc R .
H19F H 1.0965(11) 1.1146(8) 0.3781(7) 0.133 Uiso 1 calc R .
C20' C 0.8930(10) 1.0724(7) 0.4416(5) 0.071(3) Uani 1 d . .
H20D H 0.8492(10) 1.1238(7) 0.4502(5) 0.106 Uiso 1 calc R .
H20E H 0.9627(10) 1.0867(7) 0.4730(5) 0.106 Uiso 1 calc R .
H20F H 0.8490(10) 1.0292(7) 0.4542(5) 0.106 Uiso 1 calc R .
C21' C 1.0080(10) 0.9350(6) 0.3359(6) 0.070(3) Uani 1 d . .
H21D H 1.0300(10) 0.9078(6) 0.2845(6) 0.104 Uiso 1 calc R .
H21E H 0.9617(10) 0.8945(6) 0.3506(6) 0.104 Uiso 1 calc R .
H21F H 1.0754(10) 0.9521(6) 0.3694(6) 0.104 Uiso 1 calc R .
C22' C 0.6602(10) 0.9831(7) 0.0448(5) 0.060(3) Uani 1 d . .
H22D H 0.7315(10) 0.9547(7) 0.0322(5) 0.090 Uiso 1 calc R .
H22E H 0.6401(10) 1.0116(7) 0.0088(5) 0.090 Uiso 1 calc R .
H22F H 0.6011(10) 0.9406(7) 0.0431(5) 0.090 Uiso 1 calc R .
C23' C 0.5323(9) 1.1061(6) 0.1493(5) 0.060(3) Uani 1 d . .
H23D H 0.5286(9) 1.1502(6) 0.1984(5) 0.091 Uiso 1 calc R .
H23E H 0.4769(9) 1.0600(6) 0.1446(5) 0.091 Uiso 1 calc R .
H23F H 0.5159(9) 1.1310(6) 0.1104(5) 0.091 Uiso 1 calc R .
C24' C 0.7597(11) 1.1504(7) 0.1251(6) 0.074(3) Uani 1 d . .
H24G H 0.7725(11) 1.1969(7) 0.1729(6) 0.112 Uiso 1 calc R .
H24D H 0.7194(11) 1.1719(7) 0.0895(6) 0.112 Uiso 1 calc R .
H24E H 0.8321(11) 1.1289(7) 0.1057(6) 0.112 Uiso 1 calc R .

loop_
_atom_type_symbol
_atom_type_description
_atom_type_scat_dispersion_real
_atom_type_scat_dispersion_imag
_atom_type_scat_source
C C 0.0033 0.0016 'International Tables Vol C Tables 4.2.6.8 and 6.1.1.4'
H H 0.0000 0.0000 'International Tables Vol C Tables 4.2.6.8 and 6.1.1.4'
P P 0.1023 0.0942 'International Tables Vol C Tables 4.2.6.8 and 6.1.1.4'
W W -0.8490 6.8722 'International Tables Vol C Tables 4.2.6.8 and 6.1.1.4'

loop_
_geom_angle_atom_site_label_1
_geom_angle_atom_site_label_2
_geom_angle_atom_site_label_3
_geom_angle
_geom_angle_site_symmetry_1
_geom_angle_site_symmetry_3
_geom_angle_publ_flag
C1 W1 C3 138.5(3) . . ?
C1 W1 W2 110.6(3) . . ?
C3 W1 W2 110.9(2) . . ?
C1 W1 P2 86.5(3) . . ?
C3 W1 P2 85.5(3) . . ?
W2 W1 P2 99.92(6) . . ?
C1 W1 P1 86.2(3) . . ?
C3 W1 P1 87.2(3) . . ?
W2 W1 P1 100.87(6) . . ?
P2 W1 P1 159.22(8) . . ?
C7 W2 C5 140.2(3) . . ?
C7 W2 W1 109.4(3) . . ?
C5 W2 W1 110.4(2) . . ?
C7 W2 P3 85.9(3) . . ?
C5 W2 P3 87.6(3) . . ?
W1 W2 P3 101.38(7) . . ?
C7 W2 P4 86.2(3) . . ?
C5 W2 P4 84.4(2) . . ?
W1 W2 P4 102.15(7) . . ?
P3 W2 P4 156.47(9) . . ?
C14 P1 C15 101.8(5) . . ?
C14 P1 C13 102.2(5) . . ?
C15 P1 C13 102.4(5) . . ?
C14 P1 W1 120.0(4) . . ?
C15 P1 W1 120.2(4) . . ?
C13 P1 W1 107.6(4) . . ?
C17 P2 C16 102.1(5) . . ?
C17 P2 C18 102.2(4) . . ?
C16 P2 C18 101.5(5) . . ?
C17 P2 W1 119.9(4) . . ?
C16 P2 W1 119.8(3) . . ?
C18 P2 W1 108.7(3) . . ?
C20 P3 C21 102.1(5) . . ?
C20 P3 C19 103.4(6) . . ?
C21 P3 C19 101.0(5) . . ?
C20 P3 W2 118.4(4) . . ?
C21 P3 W2 122.4(4) . . ?
C19 P3 W2 106.7(4) . . ?
C23 P4 C24 102.7(5) . . ?
C23 P4 C22 102.2(6) . . ?
C24 P4 C22 102.3(6) . . ?
C23 P4 W2 119.5(4) . . ?
C24 P4 W2 108.0(4) . . ?
C22 P4 W2 119.7(4) . . ?
C2 C1 W1 173.9(9) . . ?
C1 C2 C9 178.4(10) . . ?
C4 C3 W1 171.8(8) . . ?
C3 C4 C10 177.2(11) . . ?
C6 C5 W2 171.6(8) . . ?
C5 C6 C11 176.8(12) . . ?
C8 C7 W2 175.6(9) . . ?
C7 C8 C12 178.0(12) . . ?
C3' W1' C1' 137.5(4) . . ?
C3' W1' W2' 112.1(3) . . ?
C1' W1' W2' 110.4(3) . . ?
C3' W1' P2' 85.7(2) . . ?
C1' W1' P2' 88.4(2) . . ?
W2' W1' P2' 99.95(7) . . ?
C3' W1' P1' 84.4(3) . . ?
C1' W1' P1' 86.3(2) . . ?
W2' W1' P1' 101.16(7) . . ?
P2' W1' P1' 158.77(9) . . ?
C7' W2' C5' 139.3(4) . . ?
C7' W2' W1' 109.6(3) . . ?
C5' W2' W1' 111.1(2) . . ?
C7' W2' P4' 86.5(3) . . ?
C5' W2' P4' 84.0(3) . . ?
W1' W2' P4' 101.00(7) . . ?
C7' W2' P3' 86.0(3) . . ?
C5' W2' P3' 87.9(3) . . ?
W1' W2' P3' 101.54(7) . . ?
P4' W2' P3' 157.46(9) . . ?
C14' P1' C15' 103.4(5) . . ?
C14' P1' C13' 101.1(5) . . ?
C15' P1' C13' 102.7(5) . . ?
C14' P1' W1' 120.8(3) . . ?
C15' P1' W1' 118.8(4) . . ?
C13' P1' W1' 107.3(4) . . ?
C16' P2' C17' 103.1(5) . . ?
C16' P2' C18' 102.0(5) . . ?
C17' P2' C18' 101.6(5) . . ?
C16' P2' W1' 120.2(3) . . ?
C17' P2' W1' 118.6(3) . . ?
C18' P2' W1' 108.6(4) . . ?
C21' P3' C20' 103.6(5) . . ?
C21' P3' C19' 100.8(6) . . ?
C20' P3' C19' 102.6(5) . . ?
C21' P3' W2' 121.1(3) . . ?
C20' P3' W2' 118.2(4) . . ?
C19' P3' W2' 107.8(4) . . ?
C22' P4' C23' 101.2(5) . . ?
C22' P4' C24' 102.9(5) . . ?
C23' P4' C24' 102.4(5) . . ?
C22' P4' W2' 119.9(3) . . ?
C23' P4' W2' 120.9(3) . . ?
C24' P4' W2' 107.0(4) . . ?
C2' C1' W1' 174.9(10) . . ?
C1' C2' C9' 176.5(12) . . ?
C4' C3' W1' 167.7(9) . . ?
C3' C4' C10' 177.0(14) . . ?
C6' C5' W2' 170.4(9) . . ?
C5' C6' C11' 177.8(11) . . ?
C8' C7' W2' 173.0(10) . . ?
C7' C8' C12' 178.1(12) . . ?

loop_
_geom_bond_atom_site_label_1
_geom_bond_atom_site_label_2
_geom_bond_distance
_geom_bond_site_symmetry_2
_geom_bond_publ_flag
W1 C1 2.103(9) . ?
W1 C3 2.111(9) . ?
W1 W2 2.2742(9) . ?
W1 P2 2.494(3) . ?
W1 P1 2.502(3) . ?
W2 C7 2.125(10) . ?
W2 C5 2.139(11) . ?
W2 P3 2.483(3) . ?
W2 P4 2.486(2) . ?
P1 C14 1.805(11) . ?
P1 C15 1.809(9) . ?
P1 C13 1.818(9) . ?
P2 C17 1.812(9) . ?
P2 C16 1.812(10) . ?
P2 C18 1.820(9) . ?
P3 C20 1.828(11) . ?
P3 C21 1.832(9) . ?
P3 C19 1.839(10) . ?
P4 C23 1.805(10) . ?
P4 C24 1.812(10) . ?
P4 C22 1.837(10) . ?
C1 C2 1.200(11) . ?
C2 C9 1.489(12) . ?
C3 C4 1.202(12) . ?
C4 C10 1.482(14) . ?
C5 C6 1.208(13) . ?
C6 C11 1.471(14) . ?
C7 C8 1.203(13) . ?
C8 C12 1.48(2) . ?
W1' C3' 2.126(10) . ?
W1' C1' 2.129(9) . ?
W1' W2' 2.2777(7) . ?
W1' P2' 2.484(2) . ?
W1' P1' 2.494(3) . ?
W2' C7' 2.129(9) . ?
W2' C5' 2.135(10) . ?
W2' P4' 2.480(2) . ?
W2' P3' 2.496(3) . ?
P1' C14' 1.813(10) . ?
P1' C15' 1.820(10) . ?
P1' C13' 1.834(11) . ?
P2' C16' 1.812(10) . ?
P2' C17' 1.817(9) . ?
P2' C18' 1.826(10) . ?
P3' C21' 1.798(10) . ?
P3' C20' 1.820(10) . ?
P3' C19' 1.830(12) . ?
P4' C22' 1.799(9) . ?
P4' C23' 1.814(10) . ?
P4' C24' 1.823(11) . ?
C1' C2' 1.176(12) . ?
C2' C9' 1.492(13) . ?
C3' C4' 1.188(14) . ?
C4' C10' 1.49(2) . ?
C5' C6' 1.194(13) . ?
C6' C11' 1.480(13) . ?
C7' C8' 1.179(11) . ?
C8' C12' 1.494(12) . ?
